data_7151937
loop_
_publ_author_name
'Iqbal, Mudassar'
'Black, Richard J. G.'
'Winn, Joby'
'Reeder, Andrew T.'
'Blake, Alexander J.'
'Clarke, Paul A.'

_publ_section_title
;
 Studies on transannulation reactions across a nine-membered ring: the
 synthesis of natural product-like structures.
;
_journal_issue 14
_journal_name_full 'Organic &amp; biomolecular chemistry'
_journal_page_first 5062
_journal_page_last 5078
_journal_paper_doi 10.1039/c1ob05448a
_journal_volume 9
_journal_year 2011
_chemical_absolute_configuration unk
_chemical_formula_moiety 'C12 H16 O3'
_chemical_formula_sum 'C12 H16 O3'
_chemical_formula_weight 208.25
_chemical_name_systematic
;
?
;
_space_group_IT_number 5
_symmetry_cell_setting monoclinic
_symmetry_space_group_name_Hall 'C 2y'
_symmetry_space_group_name_H-M 'C 1 2 1'
_atom_sites_solution_hydrogens geom
_atom_sites_solution_primary direct
_audit_creation_method 'enCIFer editing of SHELXL97 CIF output'
_cell_angle_alpha 90.00
_cell_angle_beta 112.922(3)
_cell_angle_gamma 90.00
_cell_formula_units_Z 8
_cell_length_a 24.170(4)
_cell_length_b 7.6936(12)
_cell_length_c 12.380(2)
_cell_measurement_reflns_used 1996
_cell_measurement_temperature 150(2)
_cell_measurement_theta_max 27.4
_cell_measurement_theta_min 2.8
_cell_volume 2120.3(6)
_computing_cell_refinement 'Bruker SAINT version 6.36a (Bruker, 2002)'
_computing_data_collection 'Bruker SMART version 5.624 (Bruker, 2001)'
_computing_data_reduction 'Bruker SAINT; Bruker SHELXTL (Bruker, 2001)'
_computing_molecular_graphics 'PLATON (Spek, 2003)'
_computing_publication_material 'enCIFer (Allen et al., 2004); PLATON'
_computing_structure_refinement 'SHELXL97 (Sheldrick, 1998)'
_computing_structure_solution 'SHELXS97 (Sheldrick, 1990)'
_diffrn_ambient_temperature 150(2)
_diffrn_measured_fraction_theta_full 0.981
_diffrn_measured_fraction_theta_max 0.981
_diffrn_measurement_device_type 'Bruker SMART1000 CCD area detector'
_diffrn_measurement_method omega
_diffrn_radiation_monochromator graphite
_diffrn_radiation_source 'sealed tube'
_diffrn_radiation_type MoK\a
_diffrn_radiation_wavelength 0.71073
_diffrn_reflns_av_R_equivalents 0.084
_diffrn_reflns_av_sigmaI/netI 0.079
_diffrn_reflns_limit_h_max 27
_diffrn_reflns_limit_h_min -30
_diffrn_reflns_limit_k_max 9
_diffrn_reflns_limit_k_min -9
_diffrn_reflns_limit_l_max 14
_diffrn_reflns_limit_l_min -16
_diffrn_reflns_number 5895
_diffrn_reflns_theta_full 27.50
_diffrn_reflns_theta_max 27.50
_diffrn_reflns_theta_min 1.83
_diffrn_standards_decay_% 0
_diffrn_standards_number 0
_exptl_absorpt_coefficient_mu 0.093
_exptl_absorpt_correction_type none
_exptl_crystal_colour colourless
_exptl_crystal_density_diffrn 1.305
_exptl_crystal_density_method 'not measured'
_exptl_crystal_description needle
_exptl_crystal_F_000 896
_exptl_crystal_size_max 0.75
_exptl_crystal_size_mid 0.06
_exptl_crystal_size_min 0.05
_refine_diff_density_max 0.30
_refine_diff_density_min -0.21
_refine_diff_density_rms 0.06
_refine_ls_abs_structure_details 'Flack H D (1983), Acta Cryst. A39, 876-881'
_refine_ls_extinction_method none
_refine_ls_goodness_of_fit_ref 0.96
_refine_ls_hydrogen_treatment constr
_refine_ls_matrix_type full
_refine_ls_number_parameters 271
_refine_ls_number_reflns 2566
_refine_ls_number_restraints 1
_refine_ls_restrained_S_all 0.96
_refine_ls_R_factor_all 0.0637
_refine_ls_R_factor_gt 0.0487
_refine_ls_shift/su_max 0.001
_refine_ls_shift/su_mean 0.000
_refine_ls_structure_factor_coef Fsqd
_refine_ls_weighting_details 'calc w=1/[\s^2^(Fo^2^)+(0.063P)^2^] where P=(Fo^2^+2Fc^2^)/3'
_refine_ls_weighting_scheme calc
_refine_ls_wR_factor_gt 0.114
_refine_ls_wR_factor_ref 0.121
_reflns_number_gt 1989
_reflns_number_total 2566
_reflns_threshold_expression >2sigma(I)
_cod_data_source_file c1ob05448a.txt
_cod_data_source_block olcmen
_cod_depositor_comments
;
The following automatic conversions were performed:

'_symmetry_cell_setting' value 'Monoclinic' changed to 'monoclinic'
according to /home/saulius/struct/CIF-dictionaries/cif_core.dic
dictionary named 'cif_core.dic' version 2.4.1 from
2010-06-29.

'_exptl_absorpt_correction_type' value 'None' changed to
'none' according to
/home/saulius/struct/CIF-dictionaries/cif_core.dic dictionary named
'cif_core.dic' version 2.4.1 from 2010-06-29.

Automatic conversion script
Id: cif_fix_values 1715 2011-07-08 13:25:40Z adriana 
;
_cod_original_cell_volume 2120.3(10)
_cod_original_sg_symbol_H-M 'C 2'
_cod_database_code 7151937

loop_
_symmetry_equiv_pos_as_xyz
'x, y, z'
'-x, y, -z'
'x+1/2, y+1/2, z'
'-x+1/2, y+1/2, -z'

loop_
_atom_site_label
_atom_site_type_symbol
_atom_site_fract_x
_atom_site_fract_y
_atom_site_fract_z
_atom_site_U_iso_or_equiv
_atom_site_adp_type
_atom_site_occupancy
_atom_site_symmetry_multiplicity
_atom_site_calc_flag
_atom_site_refinement_flags
_atom_site_disorder_assembly
_atom_site_disorder_group
C1 C 0.94318(13) 0.3186(5) 0.1018(2) 0.0221(7) Uani 1 1 d . . .
O1 O 0.99738(10) 0.3182(4) 0.13970(19) 0.0330(6) Uani 1 1 d . . .
C2 C 0.90479(13) 0.1599(4) 0.0849(3) 0.0216(6) Uani 1 1 d . . .
C3 C 0.86059(14) 0.1840(4) 0.1473(3) 0.0239(7) Uani 1 1 d . . .
H3 H 0.8799 0.1391 0.2293 0.029 Uiso 1 1 calc R . .
O3 O 0.83993(11) 0.3623(3) 0.1506(2) 0.0264(5) Uani 1 1 d . . .
C4 C 0.80577(14) 0.0711(5) 0.0792(3) 0.0263(7) Uani 1 1 d . . .
H4A H 0.7683 0.1385 0.0606 0.032 Uiso 1 1 calc R . .
H4B H 0.8044 -0.0316 0.1263 0.032 Uiso 1 1 calc R . .
C5 C 0.81240(14) 0.0143(5) -0.0339(3) 0.0276(8) Uani 1 1 d . . .
H5A H 0.8254 -0.1086 -0.0282 0.033 Uiso 1 1 calc R . .
H5B H 0.7737 0.0266 -0.1020 0.033 Uiso 1 1 calc R . .
C6 C 0.86006(13) 0.1338(5) -0.0473(3) 0.0224(7) Uani 1 1 d . . .
C7 C 0.83042(14) 0.3096(5) -0.1016(3) 0.0272(7) Uani 1 1 d . . .
H7A H 0.8114 0.2962 -0.1879 0.033 Uiso 1 1 calc R . .
H7B H 0.7981 0.3356 -0.0737 0.033 Uiso 1 1 calc R . .
C8 C 0.87304(15) 0.4638(5) -0.0733(3) 0.0283(7) Uani 1 1 d . . .
H8A H 0.8501 0.5714 -0.1057 0.034 Uiso 1 1 calc R . .
H8B H 0.9024 0.4472 -0.1101 0.034 Uiso 1 1 calc R . .
C9 C 0.90678(14) 0.4823(5) 0.0614(3) 0.0229(7) Uani 1 1 d . . .
H9 H 0.9340 0.5856 0.0797 0.027 Uiso 1 1 calc R . .
C10 C 0.86100(13) 0.5039(4) 0.1164(2) 0.0218(7) Uani 1 1 d . . .
O10 O 0.84179(11) 0.6437(3) 0.1264(2) 0.0309(6) Uani 1 1 d . . .
C11 C 0.94297(15) -0.0006(5) 0.1367(3) 0.0338(8) Uani 1 1 d . . .
H11A H 0.9696 0.0226 0.2184 0.051 Uiso 1 1 calc R . .
H11B H 0.9671 -0.0284 0.0912 0.051 Uiso 1 1 calc R . .
H11C H 0.9167 -0.0990 0.1339 0.051 Uiso 1 1 calc R . .
C12 C 0.88995(17) 0.0529(5) -0.1242(3) 0.0357(9) Uani 1 1 d . . .
H12A H 0.9086 -0.0579 -0.0901 0.054 Uiso 1 1 calc R . .
H12B H 0.9208 0.1321 -0.1285 0.054 Uiso 1 1 calc R . .
H12C H 0.8596 0.0328 -0.2033 0.054 Uiso 1 1 calc R . .
C1' C 0.90865(13) 0.4888(5) 0.4182(2) 0.0230(7) Uani 1 1 d . . .
O1' O 0.94674(9) 0.4929(4) 0.37722(19) 0.0320(6) Uani 1 1 d . . .
C2' C 0.87778(13) 0.6453(4) 0.4412(3) 0.0210(6) Uani 1 1 d . . .
C3' C 0.80948(14) 0.6278(5) 0.3690(3) 0.0237(7) Uani 1 1 d . . .
H3' H 0.7996 0.6786 0.2893 0.028 Uiso 1 1 calc R . .
O3' O 0.78516(10) 0.4501(3) 0.35661(19) 0.0273(5) Uani 1 1 d . . .
C4' C 0.77914(14) 0.7375(5) 0.4348(3) 0.0286(8) Uani 1 1 d . . .
H4'A H 0.7455 0.6722 0.4424 0.034 Uiso 1 1 calc R . .
H4'B H 0.7632 0.8469 0.3919 0.034 Uiso 1 1 calc R . .
C5' C 0.82809(14) 0.7768(5) 0.5572(3) 0.0302(8) Uani 1 1 d . . .
H5'A H 0.8408 0.8999 0.5625 0.036 Uiso 1 1 calc R . .
H5'B H 0.8128 0.7534 0.6193 0.036 Uiso 1 1 calc R . .
C6' C 0.88113(14) 0.6548(5) 0.5705(3) 0.0253(7) Uani 1 1 d . . .
C7' C 0.86902(16) 0.4758(5) 0.6128(3) 0.0325(8) Uani 1 1 d . . .
H7'A H 0.8815 0.4796 0.6990 0.039 Uiso 1 1 calc R . .
H7'B H 0.8253 0.4529 0.5777 0.039 Uiso 1 1 calc R . .
C8' C 0.90147(17) 0.3259(5) 0.5820(3) 0.0327(8) Uani 1 1 d . . .
H8'A H 0.8895 0.2146 0.6067 0.039 Uiso 1 1 calc R . .
H8'B H 0.9454 0.3398 0.6244 0.039 Uiso 1 1 calc R . .
C9' C 0.88564(14) 0.3225(5) 0.4477(3) 0.0260(7) Uani 1 1 d . . .
H9' H 0.9062 0.2218 0.4280 0.031 Uiso 1 1 calc R . .
C10' C 0.81843(15) 0.3052(5) 0.3826(3) 0.0253(7) Uani 1 1 d . . .
O10' O 0.79362(12) 0.1673(4) 0.3583(2) 0.0395(6) Uani 1 1 d . . .
C11' C 0.89900(15) 0.8116(5) 0.4016(3) 0.0314(8) Uani 1 1 d . . .
H11D H 0.9422 0.8270 0.4468 0.047 Uiso 1 1 calc R . .
H11E H 0.8772 0.9114 0.4147 0.047 Uiso 1 1 calc R . .
H11F H 0.8913 0.8031 0.3180 0.047 Uiso 1 1 calc R . .
C12' C 0.94102(15) 0.7275(5) 0.6581(3) 0.0346(9) Uani 1 1 d . . .
H12D H 0.9487 0.8411 0.6307 0.052 Uiso 1 1 calc R . .
H12E H 0.9736 0.6474 0.6642 0.052 Uiso 1 1 calc R . .
H12F H 0.9390 0.7405 0.7352 0.052 Uiso 1 1 calc R . .

loop_
_atom_site_aniso_label
_atom_site_aniso_U_11
_atom_site_aniso_U_22
_atom_site_aniso_U_33
_atom_site_aniso_U_23
_atom_site_aniso_U_13
_atom_site_aniso_U_12
C1 0.0178(15) 0.0328(19) 0.0158(13) -0.0032(14) 0.0066(11) -0.0010(15)
O1 0.0200(11) 0.0416(16) 0.0356(13) -0.0086(13) 0.0091(9) -0.0041(12)
C2 0.0192(14) 0.0226(17) 0.0227(15) 0.0014(13) 0.0077(12) 0.0045(14)
C3 0.0242(16) 0.0247(19) 0.0229(16) 0.0046(13) 0.0095(13) 0.0022(14)
O3 0.0310(13) 0.0238(13) 0.0296(12) -0.0019(10) 0.0175(10) 0.0004(10)
C4 0.0222(16) 0.0280(18) 0.0314(18) 0.0041(14) 0.0132(14) -0.0016(14)
C5 0.0242(16) 0.031(2) 0.0266(16) -0.0021(15) 0.0092(13) -0.0043(15)
C6 0.0190(15) 0.0268(17) 0.0209(15) -0.0027(14) 0.0074(12) -0.0010(14)
C7 0.0296(17) 0.0329(19) 0.0170(14) 0.0012(15) 0.0067(12) 0.0000(16)
C8 0.0403(19) 0.0269(19) 0.0208(15) 0.0057(14) 0.0154(14) 0.0019(16)
C9 0.0262(16) 0.0208(17) 0.0237(15) -0.0027(14) 0.0118(12) -0.0057(14)
C10 0.0231(16) 0.0234(17) 0.0169(14) -0.0021(14) 0.0056(12) 0.0019(14)
O10 0.0361(13) 0.0291(14) 0.0296(13) -0.0029(11) 0.0151(10) 0.0014(12)
C11 0.0259(17) 0.030(2) 0.043(2) 0.0056(18) 0.0110(15) 0.0050(16)
C12 0.039(2) 0.039(2) 0.0342(19) -0.0129(16) 0.0199(16) -0.0055(18)
C1' 0.0181(15) 0.0338(19) 0.0149(13) -0.0006(15) 0.0039(11) 0.0014(15)
O1' 0.0227(12) 0.0426(16) 0.0357(13) -0.0028(13) 0.0168(10) 0.0016(13)
C2' 0.0200(15) 0.0224(17) 0.0216(15) -0.0018(14) 0.0090(12) -0.0012(14)
C3' 0.0197(15) 0.0258(18) 0.0256(16) -0.0002(14) 0.0089(13) 0.0007(14)
O3' 0.0213(12) 0.0288(14) 0.0309(12) -0.0048(10) 0.0092(10) -0.0034(10)
C4' 0.0194(16) 0.035(2) 0.0303(17) -0.0031(15) 0.0087(13) 0.0013(15)
C5' 0.0255(16) 0.036(2) 0.0301(17) -0.0115(15) 0.0114(13) -0.0001(15)
C6' 0.0241(16) 0.0287(18) 0.0244(16) -0.0070(15) 0.0107(13) -0.0004(15)
C7' 0.0408(19) 0.041(2) 0.0182(15) 0.0016(16) 0.0144(14) -0.0036(19)
C8' 0.0402(19) 0.032(2) 0.0219(16) 0.0056(16) 0.0075(14) 0.0028(18)
C9' 0.0301(17) 0.0257(18) 0.0210(16) -0.0004(14) 0.0086(13) 0.0079(16)
C10' 0.0372(18) 0.0205(17) 0.0242(15) -0.0022(14) 0.0186(14) -0.0023(16)
O10' 0.0438(15) 0.0279(15) 0.0509(16) -0.0077(12) 0.0228(13) -0.0091(13)
C11' 0.0308(17) 0.0263(18) 0.0409(19) 0.0005(17) 0.0181(15) -0.0041(16)
C12' 0.0314(19) 0.043(2) 0.0256(18) -0.0142(16) 0.0064(14) -0.0043(17)

loop_
_atom_type_symbol
_atom_type_description
_atom_type_scat_dispersion_real
_atom_type_scat_dispersion_imag
_atom_type_scat_source
C C 0.0033 0.0000 'International Tables Vol C Tables 4.2.6.8 and 6.1.1.4'
H H 0.0000 0.0000 'International Tables Vol C Tables 4.2.6.8 and 6.1.1.4'
O O 0.0106 0.0000 'International Tables Vol C Tables 4.2.6.8 and 6.1.1.4'

loop_
_geom_angle_atom_site_label_1
_geom_angle_atom_site_label_2
_geom_angle_atom_site_label_3
_geom_angle
_geom_angle_site_symmetry_1
_geom_angle_site_symmetry_3
_geom_angle_publ_flag
O1 C1 C2 124.9(3) . . ?
O1 C1 C9 122.4(3) . . ?
C2 C1 C9 112.7(2) . . ?
C1 C2 C11 111.1(2) . . ?
C1 C2 C3 110.0(3) . . ?
C11 C2 C3 107.9(3) . . ?
C1 C2 C6 112.6(2) . . ?
C11 C2 C6 112.9(3) . . ?
C3 C2 C6 101.8(2) . . ?
O3 C3 C4 108.3(3) . . ?
O3 C3 C2 115.7(3) . . ?
C4 C3 C2 105.9(3) . . ?
O3 C3 H3 108.9 . . ?
C4 C3 H3 108.9 . . ?
C2 C3 H3 108.9 . . ?
C10 O3 C3 125.2(2) . . ?
C3 C4 C5 106.7(2) . . ?
C3 C4 H4A 110.4 . . ?
C5 C4 H4A 110.4 . . ?
C3 C4 H4B 110.4 . . ?
C5 C4 H4B 110.4 . . ?
H4A C4 H4B 108.6 . . ?
C6 C5 C4 106.1(3) . . ?
C6 C5 H5A 110.5 . . ?
C4 C5 H5A 110.5 . . ?
C6 C5 H5B 110.5 . . ?
C4 C5 H5B 110.5 . . ?
H5A C5 H5B 108.7 . . ?
C5 C6 C12 112.3(3) . . ?
C5 C6 C7 109.2(3) . . ?
C12 C6 C7 109.5(3) . . ?
C5 C6 C2 101.7(2) . . ?
C12 C6 C2 113.3(3) . . ?
C7 C6 C2 110.5(3) . . ?
C8 C7 C6 115.0(3) . . ?
C8 C7 H7A 108.5 . . ?
C6 C7 H7A 108.5 . . ?
C8 C7 H7B 108.5 . . ?
C6 C7 H7B 108.5 . . ?
H7A C7 H7B 107.5 . . ?
C7 C8 C9 110.2(2) . . ?
C7 C8 H8A 109.6 . . ?
C9 C8 H8A 109.6 . . ?
C7 C8 H8B 109.6 . . ?
C9 C8 H8B 109.6 . . ?
H8A C8 H8B 108.1 . . ?
C1 C9 C10 112.1(3) . . ?
C1 C9 C8 106.0(3) . . ?
C10 C9 C8 108.8(2) . . ?
C1 C9 H9 109.9 . . ?
C10 C9 H9 110.0 . . ?
C8 C9 H9 110.0 . . ?
O10 C10 O3 119.2(3) . . ?
O10 C10 C9 121.7(3) . . ?
O3 C10 C9 119.1(3) . . ?
C2 C11 H11A 109.5 . . ?
C2 C11 H11B 109.5 . . ?
H11A C11 H11B 109.5 . . ?
C2 C11 H11C 109.5 . . ?
H11A C11 H11C 109.5 . . ?
H11B C11 H11C 109.5 . . ?
C6 C12 H12A 109.5 . . ?
C6 C12 H12B 109.5 . . ?
H12A C12 H12B 109.5 . . ?
C6 C12 H12C 109.5 . . ?
H12A C12 H12C 109.5 . . ?
H12B C12 H12C 109.5 . . ?
O1' C1' C9' 122.7(3) . . ?
O1' C1' C2' 125.0(3) . . ?
C9' C1' C2' 112.4(2) . . ?
C1' C2' C11' 110.9(2) . . ?
C1' C2' C3' 108.5(3) . . ?
C11' C2' C3' 107.7(3) . . ?
C1' C2' C6' 113.5(3) . . ?
C11' C2' C6' 113.4(3) . . ?
C3' C2' C6' 102.2(2) . . ?
O3' C3' C4' 108.1(2) . . ?
O3' C3' C2' 115.7(3) . . ?
C4' C3' C2' 105.5(3) . . ?
O3' C3' H3' 109.1 . . ?
C4' C3' H3' 109.1 . . ?
C2' C3' H3' 109.1 . . ?
C10' O3' C3' 124.8(2) . . ?
C3' C4' C5' 106.5(3) . . ?
C3' C4' H4'A 110.4 . . ?
C5' C4' H4'A 110.4 . . ?
C3' C4' H4'B 110.4 . . ?
C5' C4' H4'B 110.4 . . ?
H4'A C4' H4'B 108.6 . . ?
C6' C5' C4' 105.8(3) . . ?
C6' C5' H5'A 110.6 . . ?
C4' C5' H5'A 110.6 . . ?
C6' C5' H5'B 110.6 . . ?
C4' C5' H5'B 110.6 . . ?
H5'A C5' H5'B 108.7 . . ?
C12' C6' C7' 109.7(3) . . ?
C12' C6' C5' 111.6(3) . . ?
C7' C6' C5' 108.6(3) . . ?
C12' C6' C2' 113.3(3) . . ?
C7' C6' C2' 111.3(3) . . ?
C5' C6' C2' 102.0(2) . . ?
C8' C7' C6' 114.0(3) . . ?
C8' C7' H7'A 108.8 . . ?
C6' C7' H7'A 108.8 . . ?
C8' C7' H7'B 108.8 . . ?
C6' C7' H7'B 108.8 . . ?
H7'A C7' H7'B 107.7 . . ?
C7' C8' C9' 110.2(3) . . ?
C7' C8' H8'A 109.6 . . ?
C9' C8' H8'A 109.6 . . ?
C7' C8' H8'B 109.6 . . ?
C9' C8' H8'B 109.6 . . ?
H8'A C8' H8'B 108.1 . . ?
C1' C9' C10' 111.7(3) . . ?
C1' C9' C8' 106.6(3) . . ?
C10' C9' C8' 109.7(3) . . ?
C1' C9' H9' 109.6 . . ?
C10' C9' H9' 109.6 . . ?
C8' C9' H9' 109.6 . . ?
O10' C10' O3' 118.8(3) . . ?
O10' C10' C9' 122.7(3) . . ?
O3' C10' C9' 118.4(3) . . ?
C2' C11' H11D 109.5 . . ?
C2' C11' H11E 109.5 . . ?
H11D C11' H11E 109.5 . . ?
C2' C11' H11F 109.5 . . ?
H11D C11' H11F 109.5 . . ?
H11E C11' H11F 109.5 . . ?
C6' C12' H12D 109.5 . . ?
C6' C12' H12E 109.5 . . ?
H12D C12' H12E 109.5 . . ?
C6' C12' H12F 109.5 . . ?
H12D C12' H12F 109.5 . . ?
H12E C12' H12F 109.5 . . ?

loop_
_geom_bond_atom_site_label_1
_geom_bond_atom_site_label_2
_geom_bond_distance
_geom_bond_site_symmetry_2
_geom_bond_publ_flag
C1 O1 1.207(4) . ?
C1 C2 1.498(5) . ?
C1 C9 1.506(5) . ?
C2 C11 1.525(5) . ?
C2 C3 1.554(4) . ?
C2 C6 1.584(4) . ?
C3 O3 1.466(4) . ?
C3 C4 1.533(5) . ?
C3 H3 1.0000 . ?
O3 C10 1.339(4) . ?
C4 C5 1.534(4) . ?
C4 H4A 0.9900 . ?
C4 H4B 0.9900 . ?
C5 C6 1.533(4) . ?
C5 H5A 0.9900 . ?
C5 H5B 0.9900 . ?
C6 C12 1.534(4) . ?
C6 C7 1.555(5) . ?
C7 C8 1.520(5) . ?
C7 H7A 0.9900 . ?
C7 H7B 0.9900 . ?
C8 C9 1.551(4) . ?
C8 H8A 0.9900 . ?
C8 H8B 0.9900 . ?
C9 C10 1.518(4) . ?
C9 H9 1.0000 . ?
C10 O10 1.197(4) . ?
C11 H11A 0.9800 . ?
C11 H11B 0.9800 . ?
C11 H11C 0.9800 . ?
C12 H12A 0.9800 . ?
C12 H12B 0.9800 . ?
C12 H12C 0.9800 . ?
C1' O1' 1.212(3) . ?
C1' C9' 1.496(5) . ?
C1' C2' 1.501(5) . ?
C2' C11' 1.528(5) . ?
C2' C3' 1.547(4) . ?
C2' C6' 1.572(4) . ?
C3' O3' 1.473(4) . ?
C3' C4' 1.542(4) . ?
C3' H3' 1.0000 . ?
O3' C10' 1.339(4) . ?
C4' C5' 1.546(4) . ?
C4' H4'A 0.9900 . ?
C4' H4'B 0.9900 . ?
C5' C6' 1.545(5) . ?
C5' H5'A 0.9900 . ?
C5' H5'B 0.9900 . ?
C6' C12' 1.537(5) . ?
C6' C7' 1.542(5) . ?
C7' C8' 1.524(5) . ?
C7' H7'A 0.9900 . ?
C7' H7'B 0.9900 . ?
C8' C9' 1.554(4) . ?
C8' H8'A 0.9900 . ?
C8' H8'B 0.9900 . ?
C9' C10' 1.512(5) . ?
C9' H9' 1.0000 . ?
C10' O10' 1.198(4) . ?
C11' H11D 0.9800 . ?
C11' H11E 0.9800 . ?
C11' H11F 0.9800 . ?
C12' H12D 0.9800 . ?
C12' H12E 0.9800 . ?
C12' H12F 0.9800 . ?

loop_
_geom_torsion_atom_site_label_1
_geom_torsion_atom_site_label_2
_geom_torsion_atom_site_label_3
_geom_torsion_atom_site_label_4
_geom_torsion
_geom_torsion_site_symmetry_1
_geom_torsion_site_symmetry_2
_geom_torsion_site_symmetry_3
_geom_torsion_site_symmetry_4
_geom_torsion_publ_flag
O1 C1 C2 C11 7.4(4) . . . . ?
C9 C1 C2 C11 -174.9(2) . . . . ?
O1 C1 C2 C3 126.9(3) . . . . ?
C9 C1 C2 C3 -55.4(3) . . . . ?
O1 C1 C2 C6 -120.3(3) . . . . ?
C9 C1 C2 C6 57.3(3) . . . . ?
C1 C2 C3 O3 32.4(4) . . . . ?
C11 C2 C3 O3 153.8(3) . . . . ?
C6 C2 C3 O3 -87.2(3) . . . . ?
C1 C2 C3 C4 152.3(3) . . . . ?
C11 C2 C3 C4 -86.3(3) . . . . ?
C6 C2 C3 C4 32.8(3) . . . . ?
C4 C3 O3 C10 -126.3(3) . . . . ?
C2 C3 O3 C10 -7.7(4) . . . . ?
O3 C3 C4 C5 113.3(3) . . . . ?
C2 C3 C4 C5 -11.3(3) . . . . ?
C3 C4 C5 C6 -15.7(3) . . . . ?
C4 C5 C6 C12 157.2(3) . . . . ?
C4 C5 C6 C7 -81.2(3) . . . . ?
C4 C5 C6 C2 35.7(3) . . . . ?
C1 C2 C6 C5 -159.5(3) . . . . ?
C11 C2 C6 C5 73.7(3) . . . . ?
C3 C2 C6 C5 -41.8(3) . . . . ?
C1 C2 C6 C12 79.8(3) . . . . ?
C11 C2 C6 C12 -47.1(4) . . . . ?
C3 C2 C6 C12 -162.5(3) . . . . ?
C1 C2 C6 C7 -43.6(3) . . . . ?
C11 C2 C6 C7 -170.4(3) . . . . ?
C3 C2 C6 C7 74.2(3) . . . . ?
C5 C6 C7 C8 154.8(3) . . . . ?
C12 C6 C7 C8 -81.8(3) . . . . ?
C2 C6 C7 C8 43.7(3) . . . . ?
C6 C7 C8 C9 -54.7(4) . . . . ?
O1 C1 C9 C10 -129.2(3) . . . . ?
C2 C1 C9 C10 53.1(3) . . . . ?
O1 C1 C9 C8 112.2(3) . . . . ?
C2 C1 C9 C8 -65.5(3) . . . . ?
C7 C8 C9 C1 62.6(3) . . . . ?
C7 C8 C9 C10 -58.1(4) . . . . ?
C3 O3 C10 O10 -177.8(3) . . . . ?
C3 O3 C10 C9 4.7(4) . . . . ?
C1 C9 C10 O10 155.9(3) . . . . ?
C8 C9 C10 O10 -87.2(4) . . . . ?
C1 C9 C10 O3 -26.7(4) . . . . ?
C8 C9 C10 O3 90.2(3) . . . . ?
O1' C1' C2' C11' 2.2(4) . . . . ?
C9' C1' C2' C11' -175.8(3) . . . . ?
O1' C1' C2' C3' 120.3(3) . . . . ?
C9' C1' C2' C3' -57.7(3) . . . . ?
O1' C1' C2' C6' -126.8(3) . . . . ?
C9' C1' C2' C6' 55.3(3) . . . . ?
C1' C2' C3' O3' 35.5(3) . . . . ?
C11' C2' C3' O3' 155.7(3) . . . . ?
C6' C2' C3' O3' -84.6(3) . . . . ?
C1' C2' C3' C4' 155.0(3) . . . . ?
C11' C2' C3' C4' -84.9(3) . . . . ?
C6' C2' C3' C4' 34.8(3) . . . . ?
C4' C3' O3' C10' -131.4(3) . . . . ?
C2' C3' O3' C10' -13.4(4) . . . . ?
O3' C3' C4' C5' 110.4(3) . . . . ?
C2' C3' C4' C5' -14.0(4) . . . . ?
C3' C4' C5' C6' -12.9(4) . . . . ?
C4' C5' C6' C12' 155.4(3) . . . . ?
C4' C5' C6' C7' -83.5(3) . . . . ?
C4' C5' C6' C2' 34.1(3) . . . . ?
C1' C2' C6' C12' 80.9(4) . . . . ?
C11' C2' C6' C12' -46.8(4) . . . . ?
C3' C2' C6' C12' -162.4(3) . . . . ?
C1' C2' C6' C7' -43.3(3) . . . . ?
C11' C2' C6' C7' -171.0(3) . . . . ?
C3' C2' C6' C7' 73.4(3) . . . . ?
C1' C2' C6' C5' -158.9(3) . . . . ?
C11' C2' C6' C5' 73.4(3) . . . . ?
C3' C2' C6' C5' -42.2(3) . . . . ?
C12' C6' C7' C8' -82.0(3) . . . . ?
C5' C6' C7' C8' 155.8(3) . . . . ?
C2' C6' C7' C8' 44.2(4) . . . . ?
C6' C7' C8' C9' -55.3(4) . . . . ?
O1' C1' C9' C10' -121.9(3) . . . . ?
C2' C1' C9' C10' 56.1(3) . . . . ?
O1' C1' C9' C8' 118.3(3) . . . . ?
C2' C1' C9' C8' -63.7(3) . . . . ?
C7' C8' C9' C1' 63.0(3) . . . . ?
C7' C8' C9' C10' -58.1(4) . . . . ?
C3' O3' C10' O10' -172.8(3) . . . . ?
C3' O3' C10' C9' 10.5(4) . . . . ?
C1' C9' C10' O10' 152.5(3) . . . . ?
C8' C9' C10' O10' -89.5(4) . . . . ?
C1' C9' C10' O3' -30.9(4) . . . . ?
C8' C9' C10' O3' 87.1(4) . . . . ?
